data_7204439
loop_
_publ_author_name
'Kean, Christopher L.'
'Miller, David O.'
'Pickup, Peter G.'

_publ_section_title
;
 Thiophene-substituted nickel dithiolene complexes. Precursors for low
 band gap conjugated metallopolymers
;
_journal_issue 10
_journal_name_full 'Journal of Materials Chemistry'
_journal_page_first 2949
_journal_paper_doi 10.1039/b204090e
_journal_volume 12
_journal_year 2002
_chemical_formula_sum 'C42 H48 N1.5 Ni1.5 S12'
_chemical_formula_weight 1046.62
_space_group_IT_number 2
_symmetry_cell_setting triclinic
_symmetry_Int_Tables_number 2
_symmetry_space_group_name_Hall '-P 1'
_symmetry_space_group_name_H-M 'P -1'
_audit_creation_date 2001-05-10
_audit_creation_method 'by teXsan for Windows v1.06'
_audit_update_record
;
?
;
_cell_angle_alpha 101.18(1)
_cell_angle_beta 98.39(1)
_cell_angle_gamma 79.837(9)
_cell_formula_units_Z 2
_cell_length_a 14.522(2)
_cell_length_b 19.507(2)
_cell_length_c 8.667(1)
_cell_measurement_reflns_used 22
_cell_measurement_temperature 299.2
_cell_measurement_theta_max 15.8
_cell_measurement_theta_min 13.2
_cell_volume 2354.9(5)
_computing_cell_refinement 'MSC/AFC Diffractometer Control'
_computing_data_collection 'MSC/AFC Diffractometer Control'
_computing_data_reduction 'teXsan for Windows version 1.06 (MSC, 1997-1999)'
_computing_publication_material 'teXsan for Windows version 1.06 (MSC, 1997-1999)'
_computing_structure_refinement 'teXsan for Windows version 1.06 (MSC, 1997-1999)'
_computing_structure_solution
;
SIR92 (Altomare, et. al. 1994)
;
_diffrn_ambient_temperature 299.2
_diffrn_measurement_device 'Rigaku AFC6S'
_diffrn_measurement_method \w-2\q
_diffrn_orient_matrix_UB_11 -0.01749
_diffrn_orient_matrix_UB_12 -0.02565
_diffrn_orient_matrix_UB_13 0.07815
_diffrn_orient_matrix_UB_21 -0.02928
_diffrn_orient_matrix_UB_22 0.04593
_diffrn_orient_matrix_UB_23 0.05952
_diffrn_orient_matrix_UB_31 -0.06163
_diffrn_orient_matrix_UB_32 -0.00532
_diffrn_orient_matrix_UB_33 -0.06610
_diffrn_radiation_detector 'scintillation counter'
_diffrn_radiation_monochromator graphite
_diffrn_radiation_source 'X-ray tube'
_diffrn_radiation_type 'Mo K\a'
_diffrn_radiation_wavelength 0.7107
_diffrn_reflns_av_R_equivalents 0.03990
_diffrn_reflns_av_sigmaI/netI 0.106
_diffrn_reflns_limit_h_max 18
_diffrn_reflns_limit_h_min 0
_diffrn_reflns_limit_k_max 25
_diffrn_reflns_limit_k_min -25
_diffrn_reflns_limit_l_max 11
_diffrn_reflns_limit_l_min -11
_diffrn_reflns_number 11329
_diffrn_reflns_reduction_process 'Lp corrections applied'
_diffrn_reflns_theta_max 27.58
_diffrn_reflns_theta_min 2.62
_diffrn_standards_decay_% -1.45
_diffrn_standards_interval_count 150
_diffrn_standards_number 3
_exptl_absorpt_coefficient_mu 1.170
_exptl_absorpt_correction_T_max 1.000
_exptl_absorpt_correction_T_min 0.897
_exptl_absorpt_correction_type
;
\y scans (North,Phillips & Matthews, 1968)
;
_exptl_crystal_colour Black
_exptl_crystal_density_diffrn 1.476
_exptl_crystal_density_meas ?
_exptl_crystal_description prism
_exptl_crystal_F_000 1089.00
_exptl_crystal_size_max 0.40
_exptl_crystal_size_mid 0.25
_exptl_crystal_size_min 0.20
_refine_diff_density_max 0.71
_refine_diff_density_min -0.60
_refine_ls_extinction_method none
_refine_ls_goodness_of_fit_all 1.995
_refine_ls_goodness_of_fit_ref 2.490
_refine_ls_hydrogen_treatment noref
_refine_ls_matrix_type full
_refine_ls_number_constraints 0
_refine_ls_number_parameters 500
_refine_ls_number_reflns 6148
_refine_ls_number_restraints 0
_refine_ls_R_factor_all 0.1529
_refine_ls_R_factor_gt 0.0630
_refine_ls_shift/su_max 0.0000
_refine_ls_shift/su_mean 0.0000
_refine_ls_structure_factor_coef F
_refine_ls_weighting_details 'w = 1/[\s^2^(Fo) + 0.00001|Fo|^2^]'
_refine_ls_weighting_scheme sigma
_refine_ls_wR_factor_all 0.0540
_refine_ls_wR_factor_ref 0.0500
_reflns_number_gt 6148
_reflns_number_total 10898
_reflns_threshold_expression I>2.00\s(I)
_cod_data_source_file b204090e.txt
_cod_data_source_block '_CLKb95a'
_cod_original_sg_symbol_H-M 'P -1       '
_cod_original_formula_sum 'C42 H48 N1.50 Ni1.50 S12 '
_cod_database_code 7204439

loop_
_symmetry_equiv_pos_as_xyz
'   +x,   +y,   +z'
'   -x,   -y,   -z'

loop_
_atom_site_label
_atom_site_fract_x
_atom_site_fract_y
_atom_site_fract_z
_atom_site_U_iso_or_equiv
_atom_site_occupancy
_atom_site_refinement_flags
_atom_site_adp_type
_atom_site_calc_flag
_atom_site_calc_attached_atom
Ni(1) 0.21001(4) 1.12798(3) 1.24667(6) 0.0385(2) 1.000 . Uani d ?
Ni(2) -0.5000 1.5000 1.5000 0.0419(2) 0.500 S Uani d ?
S(1) 0.3178(1) 0.84126(8) 1.3999(2) 0.0637(6) 0.750 S Uani d ?
S(2) 0.2531(2) 0.8573(1) 1.0883(3) 0.101(1) 0.625 S Uani d ?
S(3) 0.22789(8) 1.01796(6) 1.1444(1) 0.0464(3) 1.000 . Uani d ?
S(4) 0.28100(8) 1.10333(6) 1.4681(1) 0.0460(3) 1.000 . Uani d ?
S(5) 0.30643(8) 0.99377(7) 1.7507(1) 0.0595(4) 1.000 . Uani d ?
S(6) 0.1904(1) 1.40009(8) 1.3930(2) 0.0686(6) 0.750 S Uani d ?
S(7) 0.0310(2) 1.4114(2) 1.1928(4) 0.132(1) 0.625 S Uani d ?
S(8) 0.18760(9) 1.23687(6) 1.3544(1) 0.0509(4) 1.000 . Uani d ?
S(9) 0.13816(9) 1.15422(6) 1.0268(1) 0.0526(4) 1.000 . Uani d ?
S(10) 0.1170(1) 1.2930(1) 0.7824(2) 0.0932(6) 1.000 . Uani d ?
S(11) -0.1535(1) 1.3352(1) 1.2864(2) 0.0705(6) 0.750 S Uani d ?
S(12) -0.2851(2) 1.2602(1) 1.3266(3) 0.0697(8) 0.625 S Uani d ?
S(13) -0.40946(8) 1.39961(6) 1.4880(1) 0.0492(4) 1.000 . Uani d ?
S(14) -0.41943(8) 1.53337(6) 1.3482(1) 0.0506(4) 1.000 . Uani d ?
S(15) -0.3031(1) 1.42130(8) 0.9782(2) 0.0843(6) 1.000 . Uani d ?
N(1) -0.5704(2) 1.2709(2) 0.9569(4) 0.050(1) 1.000 . Uani d ?
N(2) 1.0000 0.0000 0.5000 0.042(1) 0.500 S Uiso d ?
C(1) 0.2950(3) 0.7711(2) 1.2704(5) 0.059(2) 1.000 . Uani d ?
C(2) 0.2661(3) 0.7802(2) 1.1235(6) 0.057(2) 1.000 . Uani d ?
C(3) 0.2867(3) 0.8954(2) 1.2640(4) 0.037(1) 1.000 . Uani d ?
C(4) 0.2812(3) 0.9725(2) 1.2974(4) 0.034(1) 1.000 . Uani d ?
C(5) 0.3079(3) 1.0124(2) 1.4412(4) 0.035(1) 1.000 . Uani d ?
C(6) 0.3597(3) 0.9825(2) 1.5789(4) 0.036(1) 1.000 . Uani d ?
C(7) 0.4536(3) 0.9486(2) 1.5967(5) 0.040(1) 1.000 . Uani d ?
C(8) 0.4766(3) 0.9346(2) 1.7558(6) 0.056(2) 1.000 . Uani d ?
C(9) 0.4072(3) 0.9539(3) 1.8468(5) 0.059(2) 1.000 . Uani d ?
C(10) 0.1314(5) 1.4784(3) 1.3917(6) 0.082(2) 1.000 . Uani d ?
C(11) 0.0525(4) 1.4826(2) 1.2928(7) 0.072(2) 1.000 . Uani d ?
C(12) 0.1147(3) 1.3600(2) 1.2558(5) 0.043(1) 1.000 . Uani d ?
C(13) 0.1295(3) 1.2831(2) 1.2054(4) 0.040(1) 1.000 . Uani d ?
C(14) 0.1066(3) 1.2448(2) 1.0603(4) 0.037(1) 1.000 . Uani d ?
C(15) 0.0561(3) 1.2760(2) 0.9211(4) 0.040(1) 1.000 . Uani d ?
C(16) -0.0395(3) 1.2891(3) 0.8751(5) 0.058(2) 1.000 . Uani d ?
C(17) -0.0585(3) 1.3146(3) 0.7291(6) 0.063(2) 1.000 . Uani d ?
C(18) 0.0168(4) 1.3192(3) 0.6676(5) 0.062(2) 1.000 . Uani d ?
C(19) -0.1229(4) 1.2519(3) 1.2747(6) 0.073(2) 1.000 . Uani d ?
C(20) -0.1894(4) 1.2167(2) 1.2952(6) 0.065(2) 1.000 . Uani d ?
C(21) -0.2617(3) 1.3365(2) 1.3241(4) 0.042(1) 1.000 . Uani d ?
C(22) -0.3316(3) 1.4008(2) 1.3541(4) 0.038(1) 1.000 . Uani d ?
C(23) -0.3369(3) 1.4604(2) 1.2910(4) 0.040(1) 1.000 . Uani d ?
C(24) -0.2822(3) 1.4691(2) 1.1665(4) 0.044(1) 1.000 . Uani d ?
C(25) -0.2183(2) 1.5195(2) 1.1761(4) 0.034(1) 1.000 . Uani d ?
C(26) -0.1915(3) 1.5109(3) 1.0194(7) 0.070(2) 1.000 . Uani d ?
C(27) -0.2295(4) 1.4623(3) 0.9075(6) 0.078(2) 1.000 . Uani d ?
C(28) -0.5072(4) 1.2020(3) 0.9244(6) 0.082(2) 1.000 . Uani d ?
C(29) -0.5612(5) 1.1383(3) 0.8642(7) 0.123(3) 1.000 . Uani d ?
C(30) -0.6308(4) 1.2855(3) 0.8032(8) 0.110(3) 1.000 . Uani d ?
C(31) -0.5792(5) 1.2779(3) 0.6623(7) 0.106(3) 1.000 . Uani d ?
C(32) -0.5073(4) 1.3280(3) 1.0096(6) 0.077(2) 1.000 . Uani d ?
C(33) -0.5582(4) 1.4014(3) 1.0570(6) 0.083(2) 1.000 . Uani d ?
C(34) -0.6339(4) 1.2738(5) 1.0746(9) 0.149(4) 1.000 . Uani d ?
C(35) -0.5765(5) 1.2638(4) 1.2449(7) 0.126(3) 1.000 . Uani d ?
C(36) 0.9839(5) 0.1309(4) 0.6036(8) 0.139(3) 1.000 . Uiso d ?
C(37) 0.9249(7) 0.0646(5) 0.563(1) 0.064(3) 0.500 S Uiso d ?
C(38) 1.0625(7) 0.0616(5) 0.542(1) 0.062(3) 0.500 S Uiso d ?
C(39) 0.9665(4) 0.0228(3) 0.2168(6) 0.081(2) 1.000 . Uiso d ?
C(40) 0.9254(6) 0.0067(5) 0.366(1) 0.056(2) 0.500 S Uiso d ?
C(41) 1.0433(7) 0.0104(5) 0.360(1) 0.073(3) 0.500 S Uiso d ?
H(1) 0.3401 0.8487 1.5098 0.077 0.400 S Uiso d ?
H(2) 0.3012 0.7246 1.2890 0.074 1.000 . Uiso c ?
H(3) 0.2530 0.7476 1.0355 0.083 1.000 . Uiso c ?
H(4) 0.2315 0.8754 0.9898 0.021 0.600 S Uiso d ?
H(5) 0.4946 0.9368 1.5163 0.047 1.000 . Uiso c ?
H(6) 0.5390 0.9117 1.7906 0.067 1.000 . Uiso c ?
H(7) 0.4152 0.9484 1.9549 0.074 1.000 . Uiso c ?
H(8) 0.2475 1.3833 1.4507 0.126 0.400 S Uiso d ?
H(9) 0.1363 1.5242 1.4486 0.096 1.000 . Uiso c ?
H(10) 0.0024 1.5183 1.2620 0.094 1.000 . Uiso c ?
H(11) -0.0203 1.4010 1.1095 0.037 0.600 S Uiso d ?
H(12) -0.0860 1.2843 0.9338 0.070 1.000 . Uiso c ?
H(13) -0.1193 1.3238 0.6759 0.069 1.000 . Uiso c ?
H(14) 0.0160 1.3377 0.5733 0.071 1.000 . Uiso c ?
H(15) -0.1204 1.3719 1.2763 0.083 0.400 S Uiso d ?
H(16) -0.0653 1.2227 1.2571 0.080 1.000 . Uiso c ?
H(17) -0.1855 1.1686 1.2902 0.079 1.000 . Uiso c ?
H(18) -0.3416 1.2459 1.3441 0.081 0.600 S Uiso d ?
H(19) -0.1994 1.5531 1.2665 0.040 1.000 . Uiso c ?
H(20) -0.1483 1.5359 0.9914 0.076 1.000 . Uiso c ?
H(21) -0.2161 1.4519 0.7989 0.092 1.000 . Uiso c ?
H(22) -0.4680 1.1936 1.0198 0.094 1.000 . Uiso c ?
H(23) -0.4688 1.2034 0.8462 0.094 1.000 . Uiso c ?
H(24) -0.5808 1.1232 0.9540 0.126 1.000 . Uiso c ?
H(25) -0.5281 1.1010 0.8046 0.126 1.000 . Uiso c ?
H(26) -0.6209 1.1545 0.8021 0.126 1.000 . Uiso c ?
H(27) -0.6735 1.2507 0.7773 0.145 1.000 . Uiso c ?
H(28) -0.6645 1.3304 0.8206 0.145 1.000 . Uiso c ?
H(29) -0.6006 1.2404 0.5803 0.131 1.000 . Uiso c ?
H(30) -0.5147 1.2676 0.6878 0.131 1.000 . Uiso c ?
H(31) -0.5954 1.3208 0.6195 0.131 1.000 . Uiso c ?
H(32) -0.4719 1.3286 0.9242 0.086 1.000 . Uiso c ?
H(33) -0.4622 1.3153 1.0970 0.086 1.000 . Uiso c ?
H(34) -0.5617 1.4091 1.1701 0.102 1.000 . Uiso c ?
H(35) -0.5240 1.4350 1.0365 0.102 1.000 . Uiso c ?
H(36) -0.6187 1.4055 1.0035 0.102 1.000 . Uiso c ?
H(37) -0.6737 1.3162 1.0904 0.167 1.000 . Uiso c ?
H(38) -0.6702 1.2351 1.0425 0.167 1.000 . Uiso c ?
H(39) -0.5325 1.2949 1.2715 0.152 1.000 . Uiso c ?
H(40) -0.5405 1.2150 1.2330 0.152 1.000 . Uiso c ?
H(41) -0.6167 1.2682 1.3202 0.152 1.000 . Uiso c ?
H(42) 0.9976 0.1757 0.5883 0.145 1.000 . Uiso c ?
H(43) 0.9782 0.1366 0.7172 0.145 1.000 . Uiso c ?
H(44) 0.9202 0.1273 0.5513 0.145 1.000 . Uiso c ?
H(45) 0.8976 0.0580 0.6482 0.075 0.500 S Uiso d ?
H(46) 0.8733 0.0732 0.4765 0.075 0.500 S Uiso d ?
H(47) 1.0870 0.0693 0.4514 0.075 0.500 S Uiso d ?
H(48) 1.1125 0.0541 0.6229 0.075 0.500 S Uiso d ?
H(49) 0.9655 -0.0180 0.1361 0.090 1.000 . Uiso c ?
H(50) 0.9737 0.0619 0.1708 0.090 1.000 . Uiso c ?
H(51) 0.9035 0.0339 0.2530 0.090 1.000 . Uiso c ?
H(52) 0.8789 0.0525 0.4007 0.066 1.000 . Uiso c ?
H(53) 1.0888 -0.0309 0.3294 0.093 0.500 S Uiso d ?
H(54) 1.0777 0.0499 0.3917 0.093 0.500 S Uiso d ?

loop_
_atom_site_aniso_label
_atom_site_aniso_U_11
_atom_site_aniso_U_22
_atom_site_aniso_U_33
_atom_site_aniso_U_12
_atom_site_aniso_U_13
_atom_site_aniso_U_23
Ni(1) 0.0448(3) 0.0365(3) 0.0333(3) -0.0054(2) -0.0020(2) 0.0097(2)
Ni(2) 0.0538(5) 0.0369(5) 0.0385(4) -0.0058(4) 0.0189(4) 0.0056(3)
S(1) 0.101(1) 0.040(1) 0.052(1) -0.0153(9) 0.007(1) 0.0106(8)
S(2) 0.108(2) 0.068(2) 0.122(2) -0.016(2) 0.018(2) 0.000(2)
S(3) 0.0647(8) 0.0393(6) 0.0312(6) -0.0024(6) -0.0019(5) 0.0069(5)
S(4) 0.0591(8) 0.0372(6) 0.0372(6) -0.0069(5) -0.0104(5) 0.0074(5)
S(5) 0.0513(8) 0.082(1) 0.0458(7) -0.0036(7) 0.0001(6) 0.0230(7)
S(6) 0.108(2) 0.038(1) 0.049(1) -0.017(1) -0.022(1) -0.0016(8)
S(7) 0.139(3) 0.092(2) 0.174(3) -0.020(2) 0.057(3) 0.017(2)
S(8) 0.0725(9) 0.0411(7) 0.0346(6) -0.0048(6) -0.0054(6) 0.0075(5)
S(9) 0.0753(9) 0.0361(7) 0.0384(6) -0.0035(6) -0.0138(6) 0.0069(5)
S(10) 0.059(1) 0.165(2) 0.075(1) -0.027(1) -0.0040(8) 0.070(1)
S(11) 0.060(1) 0.078(1) 0.073(1) -0.003(1) 0.009(1) 0.016(1)
S(12) 0.080(2) 0.059(1) 0.070(1) 0.006(1) 0.015(1) 0.023(1)
S(13) 0.0635(8) 0.0429(7) 0.0469(7) -0.0005(6) 0.0247(6) 0.0146(5)
S(14) 0.0670(8) 0.0351(6) 0.0555(7) -0.0031(6) 0.0304(6) 0.0091(5)
S(15) 0.129(1) 0.067(1) 0.0657(9) -0.0209(9) 0.0413(9) 0.0046(8)
N(1) 0.029(2) 0.054(3) 0.061(2) -0.010(2) -0.010(2) 0.006(2)
C(1) 0.081(4) 0.041(3) 0.059(3) -0.013(3) 0.012(3) 0.012(2)
C(2) 0.069(3) 0.035(3) 0.064(3) -0.008(2) -0.002(3) 0.010(2)
C(3) 0.041(2) 0.037(2) 0.032(2) -0.006(2) 0.005(2) 0.001(2)
C(4) 0.031(2) 0.043(2) 0.030(2) -0.004(2) -0.000(2) 0.014(2)
C(5) 0.038(2) 0.034(2) 0.036(2) -0.005(2) 0.006(2) 0.012(2)
C(6) 0.040(2) 0.039(2) 0.031(2) -0.012(2) -0.002(2) 0.009(2)
C(7) 0.037(2) 0.043(3) 0.044(2) -0.009(2) -0.009(2) 0.024(2)
C(8) 0.042(3) 0.057(3) 0.070(3) -0.001(2) -0.005(2) 0.025(3)
C(9) 0.059(3) 0.073(4) 0.047(3) -0.005(3) -0.014(2) 0.034(3)
C(10) 0.134(6) 0.072(4) 0.039(3) -0.041(4) 0.003(3) -0.009(3)
C(11) 0.099(5) 0.033(3) 0.091(4) -0.004(3) 0.056(4) 0.002(3)
C(12) 0.053(3) 0.033(2) 0.044(3) 0.006(2) 0.016(2) 0.014(2)
C(13) 0.045(3) 0.037(2) 0.039(2) -0.005(2) 0.008(2) 0.010(2)
C(14) 0.041(3) 0.038(2) 0.031(2) -0.007(2) -0.004(2) 0.007(2)
C(15) 0.047(3) 0.040(3) 0.032(2) -0.001(2) 0.005(2) 0.009(2)
C(16) 0.047(3) 0.082(4) 0.043(3) 0.008(3) 0.007(2) 0.023(3)
C(17) 0.054(3) 0.072(4) 0.054(3) 0.014(3) -0.003(3) 0.016(3)
C(18) 0.077(4) 0.062(3) 0.048(3) -0.009(3) -0.005(3) 0.025(3)
C(19) 0.057(4) 0.093(4) 0.054(3) 0.030(3) 0.007(3) 0.018(3)
C(20) 0.088(4) 0.043(3) 0.061(3) 0.007(3) 0.005(3) 0.016(2)
C(21) 0.049(3) 0.048(3) 0.031(2) -0.003(2) 0.007(2) 0.013(2)
C(22) 0.046(3) 0.040(2) 0.031(2) -0.006(2) 0.011(2) 0.008(2)
C(23) 0.047(3) 0.035(2) 0.036(2) -0.004(2) 0.016(2) 0.002(2)
C(24) 0.058(3) 0.040(3) 0.034(2) 0.010(2) 0.015(2) 0.010(2)
C(25) 0.025(2) 0.051(3) 0.034(2) -0.004(2) 0.011(2) 0.025(2)
C(26) 0.056(3) 0.077(4) 0.091(4) -0.014(3) 0.021(3) 0.030(3)
C(27) 0.093(5) 0.080(4) 0.076(4) 0.006(3) 0.057(3) 0.033(3)
C(28) 0.084(4) 0.064(4) 0.084(4) -0.004(3) -0.016(3) 0.010(3)
C(29) 0.211(8) 0.064(4) 0.082(4) -0.059(5) -0.083(5) 0.024(3)
C(30) 0.077(5) 0.096(5) 0.127(6) -0.002(4) -0.050(4) 0.003(5)
C(31) 0.158(7) 0.102(5) 0.056(4) -0.027(5) -0.023(4) 0.028(4)
C(32) 0.066(4) 0.081(4) 0.083(4) -0.021(3) -0.004(3) 0.016(3)
C(33) 0.102(5) 0.041(3) 0.083(4) 0.006(3) -0.021(3) -0.005(3)
C(34) 0.071(5) 0.27(1) 0.115(6) -0.065(6) 0.044(4) -0.004(6)
C(35) 0.182(8) 0.148(7) 0.073(5) -0.073(6) 0.041(5) 0.019(4)

loop_
_atom_type_symbol
_atom_type_oxidation_number
_atom_type_number_in_cell
_atom_type_scat_dispersion_real
_atom_type_scat_dispersion_imag
_atom_type_scat_source
C 0 84 0.002 0.002
;International Tables for Crystallography
(1992, Vol. C, Table 6.1.1.2)
;
H 0 96 0.000 0.000
;International Tables for Crystallography
(1992, Vol. C, Table 6.1.1.2)
;
S 0 24 0.110 0.124
;International Tables for Crystallography
(1992, Vol. C, Table 6.1.1.2)
;
Ni 0 3 0.285 1.113
;International Tables for Crystallography
(1992, Vol. C, Tables 4.2.6.8 and 6.1.1.1)
;
N 0 3 0.004 0.003
;International Tables for Crystallography
(1992, Vol. C, Table 6.1.1.2)
;

loop_
_geom_angle_atom_site_label_1
_geom_angle_atom_site_label_2
_geom_angle_atom_site_label_3
_geom_angle
_geom_angle_site_symmetry_1
_geom_angle_site_symmetry_2
_geom_angle_site_symmetry_3
_geom_angle_publ_flag
S(3) Ni(1) S(4) 90.46(7) . . . ?
S(3) Ni(1) S(8) 177.48(9) . . . ?
S(3) Ni(1) S(9) 90.38(7) . . . ?
S(4) Ni(1) S(8) 88.80(7) . . . ?
S(4) Ni(1) S(9) 179.14(8) . . . ?
S(8) Ni(1) S(9) 90.36(7) . . . ?
S(13) Ni(2) S(13) 180.00 . . . ?
S(13) Ni(2) S(14) 90.87(7) . . . ?
S(13) Ni(2) S(14) 89.13(7) . . . ?
S(13) Ni(2) S(14) 89.13(7) 2_488 2_488 2_488 ?
S(13) Ni(2) S(14) 90.87(7) 2_488 2_488 2_488 ?
S(14) Ni(2) S(14) 180.00 . . . ?
C(1) S(1) C(3) 92.9(3) . . . ?
C(1) S(1) H(1) 133.6 . . . no
C(3) S(1) H(1) 133.5 . . . no
C(2) S(2) C(3) 97.5(4) . . . ?
C(2) S(2) H(4) 130.4 . . . no
C(3) S(2) H(4) 132.1 . . . no
Ni(1) S(3) C(4) 106.2(2) . . . ?
Ni(1) S(4) C(5) 106.0(2) . . . ?
C(6) S(5) C(9) 91.2(3) . . . ?
C(10) S(6) C(12) 94.6(4) . . . ?
C(10) S(6) H(8) 132.5 . . . no
C(12) S(6) H(8) 133.0 . . . no
C(11) S(7) C(12) 101.0(6) . . . ?
C(11) S(7) H(11) 130.4 . . . no
C(12) S(7) H(11) 128.6 . . . no
Ni(1) S(8) C(13) 106.1(2) . . . ?
Ni(1) S(9) C(14) 105.7(2) . . . ?
C(15) S(10) C(18) 92.6(4) . . . ?
C(19) S(11) C(21) 95.7(4) . . . ?
C(19) S(11) H(15) 132.2 . . . no
C(21) S(11) H(15) 132.0 . . . no
C(20) S(12) C(21) 99.0(4) . . . ?
C(20) S(12) H(18) 130.4 . . . no
C(21) S(12) H(18) 130.6 . . . no
Ni(2) S(13) C(22) 105.1(2) . . . ?
Ni(2) S(14) C(23) 105.4(2) . . . ?
C(24) S(15) C(27) 91.6(4) . . . ?
C(28) N(1) C(30) 109.1(6) . . . ?
C(28) N(1) C(32) 107.0(6) . . . ?
C(28) N(1) C(34) 114.0(8) . . . ?
C(30) N(1) C(32) 108.0(6) . . . ?
C(30) N(1) C(34) 107.7(7) . . . ?
C(32) N(1) C(34) 110.8(7) . . . ?
C(37) N(2) C(37) 180.00 . . . ?
C(37) N(2) C(38) 79.4(8) . . . ?
C(37) N(2) C(38) 100.6(8) . . . ?
C(37) N(2) C(40) 74.7(7) . . . ?
C(37) N(2) C(40) 105.3(7) . . . ?
C(37) N(2) C(41) 113.8(8) . . . ?
C(37) N(2) C(41) 66.2(8) . . . ?
C(37) N(2) C(38) 100.6(8) 2_756 2_756 2_756 ?
C(37) N(2) C(38) 79.4(8) 2_756 2_756 2_756 ?
C(37) N(2) C(40) 105.3(7) 2_756 2_756 2_756 ?
C(37) N(2) C(40) 74.7(7) 2_756 2_756 2_756 ?
C(37) N(2) C(41) 66.2(8) 2_756 2_756 2_756 ?
C(37) N(2) C(41) 113.8(8) 2_756 2_756 2_756 ?
C(38) N(2) C(38) 180.00 . . . ?
C(38) N(2) C(40) 114.9(7) . . . ?
C(38) N(2) C(40) 65.1(7) . . . ?
C(38) N(2) C(41) 66.9(8) . . . ?
C(38) N(2) C(41) 113.1(8) . . . ?
C(38) N(2) C(40) 65.1(7) 2_756 2_756 2_756 ?
C(38) N(2) C(40) 114.9(7) 2_756 2_756 2_756 ?
C(38) N(2) C(41) 113.1(8) 2_756 2_756 2_756 ?
C(38) N(2) C(41) 66.9(8) 2_756 2_756 2_756 ?
C(40) N(2) C(40) 180.00 . . . ?
C(40) N(2) C(41) 71.1(8) . . . ?
C(40) N(2) C(41) 108.9(8) . . . ?
C(40) N(2) C(41) 108.9(8) 2_756 2_756 2_756 ?
C(40) N(2) C(41) 71.1(8) 2_756 2_756 2_756 ?
C(41) N(2) C(41) 180.0000(1) . . . ?
S(1) C(1) C(2) 117.1(6) . . . ?
S(1) C(1) H(2) 127.1 . . . no
C(2) C(1) H(2) 115.8 . . . no
S(2) C(2) C(1) 117.4(6) . . . ?
S(2) C(2) H(3) 113.1 . . . no
C(1) C(2) H(3) 129.5 . . . no
S(1) C(3) S(2) 115.1(4) . . . ?
S(1) C(3) C(4) 125.5(4) . . . ?
S(2) C(3) C(4) 119.2(5) . . . ?
S(3) C(4) C(3) 116.6(4) . . . ?
S(3) C(4) C(5) 117.4(5) . . . ?
C(3) C(4) C(5) 125.8(5) . . . ?
S(4) C(5) C(4) 119.8(5) . . . ?
S(4) C(5) C(6) 116.0(4) . . . ?
C(4) C(5) C(6) 124.3(6) . . . ?
S(5) C(6) C(5) 119.5(5) . . . ?
S(5) C(6) C(7) 112.2(4) . . . ?
C(5) C(6) C(7) 128.1(6) . . . ?
C(6) C(7) C(8) 108.7(6) . . . ?
C(6) C(7) H(5) 125.4 . . . no
C(8) C(7) H(5) 125.9 . . . no
C(7) C(8) C(9) 115.6(6) . . . ?
C(7) C(8) H(6) 120.6 . . . no
C(9) C(8) H(6) 123.8 . . . no
S(5) C(9) C(8) 112.3(5) . . . ?
S(5) C(9) H(7) 124.9 . . . no
C(8) C(9) H(7) 122.7 . . . no
S(6) C(10) C(11) 116.1(6) . . . ?
S(6) C(10) H(9) 136.2 . . . no
C(11) C(10) H(9) 107.6 . . . no
S(7) C(11) C(10) 114.9(7) . . . ?
S(7) C(11) H(10) 106.7 . . . no
C(10) C(11) H(10) 138.4 . . . no
S(6) C(12) S(7) 113.5(5) . . . ?
S(6) C(12) C(13) 121.3(5) . . . ?
S(7) C(12) C(13) 125.3(6) . . . ?
S(8) C(13) C(12) 113.6(5) . . . ?
S(8) C(13) C(14) 117.7(5) . . . ?
C(12) C(13) C(14) 128.7(6) . . . ?
S(9) C(14) C(13) 120.0(5) . . . ?
S(9) C(14) C(15) 115.6(4) . . . ?
C(13) C(14) C(15) 124.4(6) . . . ?
S(10) C(15) C(14) 120.8(5) . . . ?
S(10) C(15) C(16) 110.2(5) . . . ?
C(14) C(15) C(16) 128.8(6) . . . ?
C(15) C(16) C(17) 111.2(6) . . . ?
C(15) C(16) H(12) 124.9 . . . no
C(17) C(16) H(12) 123.8 . . . no
C(16) C(17) C(18) 114.3(7) . . . ?
C(16) C(17) H(13) 123.5 . . . no
C(18) C(17) H(13) 122.0 . . . no
S(10) C(18) C(17) 111.8(6) . . . ?
S(10) C(18) H(14) 123.6 . . . no
C(17) C(18) H(14) 124.5 . . . no
S(11) C(19) C(20) 115.4(6) . . . ?
S(11) C(19) H(16) 131.3 . . . no
C(20) C(19) H(16) 113.3 . . . no
S(12) C(20) C(19) 116.8(7) . . . ?
S(12) C(20) H(17) 115.3 . . . no
C(19) C(20) H(17) 128.0 . . . no
S(11) C(21) S(12) 113.2(4) . . . ?
S(11) C(21) C(22) 124.9(5) . . . ?
S(12) C(21) C(22) 121.9(5) . . . ?
S(13) C(22) C(21) 115.6(4) . . . ?
S(13) C(22) C(23) 118.9(5) . . . ?
C(21) C(22) C(23) 125.4(6) . . . ?
S(14) C(23) C(22) 119.4(5) . . . ?
S(14) C(23) C(24) 114.1(4) . . . ?
C(22) C(23) C(24) 126.4(6) . . . ?
S(15) C(24) C(23) 118.6(5) . . . ?
S(15) C(24) C(25) 113.2(4) . . . ?
C(23) C(24) C(25) 127.9(6) . . . ?
C(24) C(25) C(26) 105.7(6) . . . ?
C(24) C(25) H(19) 127.6 . . . no
C(26) C(25) H(19) 126.7 . . . no
C(25) C(26) C(27) 117.0(7) . . . ?
C(25) C(26) H(20) 124.4 . . . no
C(27) C(26) H(20) 118.6 . . . no
S(15) C(27) C(26) 112.5(6) . . . ?
S(15) C(27) H(21) 123.5 . . . no
C(26) C(27) H(21) 124.0 . . . no
N(1) C(28) C(29) 113.4(8) . . . ?
N(1) C(28) H(22) 109.1 . . . no
N(1) C(28) H(23) 109.7 . . . no
C(29) C(28) H(22) 107.8 . . . no
C(29) C(28) H(23) 107.4 . . . no
H(22) C(28) H(23) 109.3 . . . no
C(28) C(29) H(24) 109.7 . . . no
C(28) C(29) H(25) 113.8 . . . no
C(28) C(29) H(26) 108.7 . . . no
H(24) C(29) H(25) 110.4 . . . no
H(24) C(29) H(26) 104.3 . . . no
H(25) C(29) H(26) 109.6 . . . no
N(1) C(30) C(31) 116.1(8) . . . ?
N(1) C(30) H(27) 106.1 . . . no
N(1) C(30) H(28) 109.0 . . . no
C(31) C(30) H(27) 106.6 . . . no
C(31) C(30) H(28) 108.8 . . . no
H(27) C(30) H(28) 110.1 . . . no
C(30) C(31) H(29) 109.5 . . . no
C(30) C(31) H(30) 111.7 . . . no
C(30) C(31) H(31) 108.5 . . . no
H(29) C(31) H(30) 109.3 . . . no
H(29) C(31) H(31) 106.7 . . . no
H(30) C(31) H(31) 110.9 . . . no
N(1) C(32) C(33) 115.0(7) . . . ?
N(1) C(32) H(32) 108.7 . . . no
N(1) C(32) H(33) 108.6 . . . no
C(33) C(32) H(32) 108.0 . . . no
C(33) C(32) H(33) 109.3 . . . no
H(32) C(32) H(33) 107.0 . . . no
C(32) C(33) H(34) 107.8 . . . no
C(32) C(33) H(35) 110.0 . . . no
C(32) C(33) H(36) 109.5 . . . no
H(34) C(33) H(35) 108.2 . . . no
H(34) C(33) H(36) 109.5 . . . no
H(35) C(33) H(36) 111.8 . . . no
N(1) C(34) C(35) 111.5(8) . . . ?
N(1) C(34) H(37) 112.6 . . . no
N(1) C(34) H(38) 109.5 . . . no
C(35) C(34) H(37) 106.4 . . . no
C(35) C(34) H(38) 106.4 . . . no
H(37) C(34) H(38) 110.2 . . . no
C(34) C(35) H(39) 109.1 . . . no
C(34) C(35) H(40) 107.3 . . . no
C(34) C(35) H(41) 111.3 . . . no
H(39) C(35) H(40) 106.9 . . . no
H(39) C(35) H(41) 113.8 . . . no
H(40) C(35) H(41) 108.1 . . . no
C(37) C(36) C(38) 75.8(9) . . . ?
C(37) C(36) H(42) 153.6 . . . no
C(37) C(36) H(43) 91.5 . . . no
C(37) C(36) H(44) 49.2 . . . no
C(38) C(36) H(42) 114.3 . . . no
C(38) C(36) H(43) 112.7 . . . no
C(38) C(36) H(44) 113.0 . . . no
H(42) C(36) H(43) 105.4 . . . no
H(42) C(36) H(44) 105.9 . . . no
H(43) C(36) H(44) 104.6 . . . no
N(2) C(37) C(36) 103(1) . . . ?
N(2) C(37) C(41) 54.8(7) . . . ?
N(2) C(37) H(44) 127.7 . . . no
N(2) C(37) H(45) 113.8 . . . no
N(2) C(37) H(46) 109.5 . . . no
N(2) C(37) H(53) 89.6 . . . no
C(36) C(37) C(41) 124(1) . . . ?
C(36) C(37) H(44) 36.7 . . . no
C(36) C(37) H(45) 113.7 . . . no
C(36) C(37) H(46) 108.9 . . . no
C(36) C(37) H(53) 122.5 . . . no
C(41) C(37) H(44) 158.8 2_756 2_756 2_756 no
C(41) C(37) H(45) 59.0 2_756 2_756 2_756 no
C(41) C(37) H(46) 126.2 2_756 2_756 2_756 no
C(41) C(37) H(53) 34.8 2_756 2_756 2_756 no
H(44) C(37) H(45) 114.0 . . . no
H(44) C(37) H(46) 74.4 . . . no
H(44) C(37) H(53) 135.8 . . . no
H(45) C(37) H(46) 107.5 . . . no
H(45) C(37) H(53) 24.2 . . . no
H(46) C(37) H(53) 118.9 . . . no
N(2) C(38) C(36) 101.5(9) . . . ?
N(2) C(38) C(40) 54.2(7) . . . ?
N(2) C(38) C(41) 54.3(7) . . . ?
N(2) C(38) H(47) 112.4 . . . no
N(2) C(38) H(48) 112.8 . . . no
C(36) C(38) C(40) 116(1) . . . ?
C(36) C(38) C(41) 121(1) . . . ?
C(36) C(38) H(47) 109.8 . . . no
C(36) C(38) H(48) 110.6 . . . no
C(40) C(38) C(41) 92(1) 2_756 2_756 2_756 ?
C(40) C(38) H(47) 133.7 2_756 2_756 2_756 no
C(40) C(38) H(48) 58.8 2_756 2_756 2_756 no
C(41) C(38) H(47) 58.1 . . . no
C(41) C(38) H(48) 128.1 . . . no
H(47) C(38) H(48) 109.5 . . . no
C(40) C(39) C(41) 66.3(8) . . . ?
C(40) C(39) H(49) 107.5 . . . no
C(40) C(39) H(50) 140.1 . . . no
C(40) C(39) H(51) 47.0 . . . no
C(41) C(39) H(49) 112.5 . . . no
C(41) C(39) H(50) 112.5 . . . no
C(41) C(39) H(51) 109.8 . . . no
H(49) C(39) H(50) 109.0 . . . no
H(49) C(39) H(51) 106.4 . . . no
H(50) C(39) H(51) 106.3 . . . no
N(2) C(40) C(38) 60.7(7) . . . ?
N(2) C(40) C(39) 111.0(9) . . . ?
N(2) C(40) C(41) 55.3(7) . . . ?
N(2) C(40) H(51) 142.2 . . . no
N(2) C(40) H(52) 106.6 . . . no
C(38) C(40) C(39) 136(1) 2_756 2_756 2_756 ?
C(38) C(40) C(41) 99(1) 2_756 2_756 2_756 ?
C(38) C(40) H(51) 152.2 2_756 2_756 2_756 no
C(38) C(40) H(52) 120.5 2_756 2_756 2_756 no
C(39) C(40) C(41) 55.8(7) . . . ?
C(39) C(40) H(51) 37.6 . . . no
C(39) C(40) H(52) 103.8 . . . no
C(41) C(40) H(51) 91.0 . . . no
C(41) C(40) H(52) 120.6 . . . no
H(51) C(40) H(52) 74.0 . . . no
N(2) C(41) C(37) 59.0(8) . . . ?
N(2) C(41) C(38) 58.8(8) . . . ?
N(2) C(41) C(39) 111(1) . . . ?
N(2) C(41) C(40) 53.6(7) . . . ?
N(2) C(41) H(53) 108.8 . . . no
N(2) C(41) H(54) 108.9 . . . no
C(37) C(41) C(38) 92(1) 2_756 2_756 2_756 ?
C(37) C(41) C(39) 127(1) 2_756 2_756 2_756 ?
C(37) C(41) C(40) 90(1) 2_756 2_756 2_756 ?
C(37) C(41) H(53) 49.8 2_756 2_756 2_756 no
C(37) C(41) H(54) 122.2 2_756 2_756 2_756 no
C(38) C(41) C(39) 130(1) . . . ?
C(38) C(41) C(40) 97(1) . . . ?
C(38) C(41) H(53) 119.1 . . . no
C(38) C(41) H(54) 50.3 . . . no
C(39) C(41) C(40) 57.9(8) . . . ?
C(39) C(41) H(53) 110.1 . . . no
C(39) C(41) H(54) 110.7 . . . no
C(40) C(41) H(53) 123.1 . . . no
C(40) C(41) H(54) 129.9 . . . no
H(53) C(41) H(54) 106.8 . . . no

loop_
_geom_bond_atom_site_label_1
_geom_bond_atom_site_label_2
_geom_bond_distance
_geom_bond_site_symmetry_1
_geom_bond_site_symmetry_2
_geom_bond_publ_flag
Ni(1) S(3) 2.143(2) . . ?
Ni(1) S(4) 2.141(2) . . ?
Ni(1) S(8) 2.137(2) . . ?
Ni(1) S(9) 2.143(2) . . ?
Ni(2) S(13) 2.151(2) . . ?
Ni(2) S(13) 2.151(2) . . ?
Ni(2) S(14) 2.138(2) . . ?
Ni(2) S(14) 2.138(2) . . ?
S(1) C(1) 1.643(7) . . ?
S(1) C(3) 1.692(6) . . ?
S(1) H(1) 0.95 . . no
S(2) C(2) 1.564(7) . . ?
S(2) C(3) 1.607(7) . . ?
S(2) H(4) 0.98 . . no
S(3) C(4) 1.748(6) . . ?
S(4) C(5) 1.725(6) . . ?
S(5) C(6) 1.736(6) . . ?
S(5) C(9) 1.713(7) . . ?
S(6) C(10) 1.615(9) . . ?
S(6) C(12) 1.672(7) . . ?
S(6) H(8) 0.94 . . no
S(7) C(11) 1.544(9) . . ?
S(7) C(12) 1.539(7) . . ?
S(7) H(11) 0.98 . . no
S(8) C(13) 1.747(6) . . ?
S(9) C(14) 1.724(6) . . ?
S(10) C(15) 1.704(6) . . ?
S(10) C(18) 1.697(7) . . ?
S(11) C(19) 1.596(9) . . ?
S(11) C(21) 1.645(7) . . ?
S(11) H(15) 0.95 . . no
S(12) C(20) 1.527(9) . . ?
S(12) C(21) 1.589(7) . . ?
S(12) H(18) 0.95 . . no
S(13) C(22) 1.740(6) . . ?
S(14) C(23) 1.733(6) . . ?
S(15) C(24) 1.729(6) . . ?
S(15) C(27) 1.685(8) . . ?
N(1) C(28) 1.491(9) . . ?
N(1) C(30) 1.53(1) . . ?
N(1) C(32) 1.526(9) . . ?
N(1) C(34) 1.46(1) . . ?
N(2) C(37) 1.58(2) . . ?
N(2) C(37) 1.58(2) . . ?
N(2) C(38) 1.59(1) . . ?
N(2) C(38) 1.59(1) . . ?
N(2) C(40) 1.48(1) . . ?
N(2) C(40) 1.48(1) . . ?
N(2) C(41) 1.51(2) . . ?
N(2) C(41) 1.51(2) . . ?
C(1) C(2) 1.317(9) . . ?
C(1) H(2) 0.94 . . no
C(2) H(3) 0.91 . . no
C(3) C(4) 1.466(8) . . ?
C(4) C(5) 1.378(8) . . ?
C(5) C(6) 1.477(7) . . ?
C(6) C(7) 1.406(8) . . ?
C(7) C(8) 1.438(8) . . ?
C(7) H(5) 0.95 . . no
C(8) C(9) 1.328(9) . . ?
C(8) H(6) 0.97 . . no
C(9) H(7) 0.95 . . no
C(10) C(11) 1.33(1) . . ?
C(10) H(9) 0.94 . . no
C(11) H(10) 0.96 . . no
C(12) C(13) 1.466(8) . . ?
C(13) C(14) 1.360(8) . . ?
C(14) C(15) 1.495(7) . . ?
C(15) C(16) 1.380(9) . . ?
C(16) C(17) 1.421(9) . . ?
C(16) H(12) 0.93 . . no
C(17) C(18) 1.31(1) . . ?
C(17) H(13) 0.94 . . no
C(18) H(14) 0.95 . . no
C(19) C(20) 1.33(1) . . ?
C(19) H(16) 0.94 . . no
C(20) H(17) 0.92 . . no
C(21) C(22) 1.473(8) . . ?
C(22) C(23) 1.365(8) . . ?
C(23) C(24) 1.480(8) . . ?
C(24) C(25) 1.451(8) . . ?
C(25) C(26) 1.437(9) . . ?
C(25) H(19) 0.96 . . no
C(26) C(27) 1.35(1) . . ?
C(26) H(20) 0.94 . . no
C(27) H(21) 0.96 . . no
C(28) C(29) 1.55(1) . . ?
C(28) H(22) 0.96 . . no
C(28) H(23) 0.95 . . no
C(29) H(24) 0.98 . . no
C(29) H(25) 0.91 . . no
C(29) H(26) 0.99 . . no
C(30) C(31) 1.49(1) . . ?
C(30) H(27) 0.97 . . no
C(30) H(28) 0.92 . . no
C(31) H(29) 0.98 . . no
C(31) H(30) 0.93 . . no
C(31) H(31) 0.96 . . no
C(32) C(33) 1.50(1) . . ?
C(32) H(32) 0.96 . . no
C(32) H(33) 0.97 . . no
C(33) H(34) 0.97 . . no
C(33) H(35) 0.94 . . no
C(33) H(36) 0.93 . . no
C(34) C(35) 1.61(1) . . ?
C(34) H(37) 0.92 . . no
C(34) H(38) 0.97 . . no
C(35) H(39) 0.93 . . no
C(35) H(40) 1.00 . . no
C(35) H(41) 0.92 . . no
C(36) C(37) 1.63(2) . . ?
C(36) C(38) 1.66(2) . . ?
C(36) H(42) 0.97 . . no
C(36) H(43) 0.98 . . no
C(36) H(44) 0.98 . . no
C(37) C(41) 1.69(2) . . ?
C(37) H(44) 1.24 . . no
C(37) H(45) 0.93 . . no
C(37) H(46) 1.00 . . no
C(37) H(53) 1.30 . . no
C(38) C(40) 1.65(2) . . ?
C(38) C(41) 1.71(2) . . ?
C(38) H(47) 0.95 . . no
C(38) H(48) 0.95 . . no
C(39) C(40) 1.61(2) . . ?
C(39) C(41) 1.57(2) . . ?
C(39) H(49) 0.95 . . no
C(39) H(50) 0.95 . . no
C(39) H(51) 0.99 . . no
C(40) C(41) 1.74(2) . . ?
C(40) H(51) 1.18 . . no
C(40) H(52) 1.04 . . no
C(41) H(53) 0.97 . . no
C(41) H(54) 0.96 . . no

loop_
_geom_contact_atom_site_label_1
_geom_contact_atom_site_label_2
_geom_contact_distance
_geom_contact_site_symmetry_1
_geom_contact_site_symmetry_2
_geom_contact_publ_flag
S(1) S(12) 3.500(4) . 2_578 no
S(2) C(20) 3.421(9) . 2_577 no
S(3) C(41) 3.52(2) . 1_466 no
S(4) C(38) 3.58(1) . 1_466 no
S(5) C(40) 3.37(1) . 2_667 no
S(5) C(29) 3.591(9) . 1_656 no
S(7) S(11) 3.543(6) . . no
C(3) C(37) 3.51(2) . 2_667 no
C(4) C(41) 3.50(2) . 1_466 no
C(7) C(7) 3.40(1) . 2_678 no
C(10) C(27) 3.59(1) . 2_587 no
C(16) C(36) 3.50(1) . 1_465 no
C(17) C(36) 3.51(1) . 1_465 no
C(31) C(35) 3.58(1) . 1_554 no

loop_
_geom_torsion_atom_site_label_1
_geom_torsion_atom_site_label_2
_geom_torsion_atom_site_label_3
_geom_torsion_atom_site_label_4
_geom_torsion_site_symmetry_1
_geom_torsion_site_symmetry_2
_geom_torsion_site_symmetry_3
_geom_torsion_site_symmetry_4
_geom_torsion
_geom_torsion_publ_flag
Ni(1) S(3) C(4) C(3) . . . . 170.1(4) no
Ni(1) S(3) C(4) C(5) . . . . -5.3(5) no
Ni(1) S(4) C(5) C(4) . . . . -1.1(5) no
Ni(1) S(4) C(5) C(6) . . . . 178.7(4) no
Ni(1) S(8) C(13) C(12) . . . . -175.6(4) no
Ni(1) S(8) C(13) C(14) . . . . 2.7(6) no
Ni(1) S(9) C(14) C(13) . . . . 0.3(6) no
Ni(1) S(9) C(14) C(15) . . . . 179.1(4) no
Ni(2) S(13) C(22) C(21) . . . . -179.5(4) no
Ni(2) S(13) C(22) C(23) . . . . 3.0(6) no
Ni(2) S(13) C(22) C(21) . . . . 179.5(4) no
Ni(2) S(13) C(22) C(23) . . . . -3.0(6) no
Ni(2) S(14) C(23) C(22) . . . . -4.5(6) no
Ni(2) S(14) C(23) C(24) . . . . 171.7(4) no
Ni(2) S(14) C(23) C(22) . . . . 4.5(6) no
Ni(2) S(14) C(23) C(24) . . . . -171.7(4) no
S(1) C(1) C(2) S(2) . . . . -2(1) no
S(1) C(3) S(2) C(2) . . . . -0.6(6) no
S(1) C(3) C(4) S(3) . . . . -169.1(4) no
S(1) C(3) C(4) C(5) . . . . 5.8(9) no
S(2) C(3) S(1) C(1) . . . . -0.3(5) no
S(2) C(3) C(4) S(3) . . . . 5.6(7) no
S(2) C(3) C(4) C(5) . . . . -179.5(5) no
S(3) Ni(1) S(4) C(5) . . . . -1.7(2) no
S(3) Ni(1) S(8) C(13) . . . . -109(2) no
S(3) Ni(1) S(9) C(14) . . . . 178.7(2) no
S(3) C(4) C(5) S(4) . . . . 4.3(7) no
S(3) C(4) C(5) C(6) . . . . -175.5(5) no
S(4) Ni(1) S(3) C(4) . . . . 3.5(2) no
S(4) Ni(1) S(8) C(13) . . . . 178.3(2) no
S(4) Ni(1) S(9) C(14) . . . . 14(6) no
S(4) C(5) C(4) C(3) . . . . -170.5(5) no
S(4) C(5) C(6) S(5) . . . . 64.3(6) no
S(4) C(5) C(6) C(7) . . . . -110.5(7) no
S(5) C(6) C(5) C(4) . . . . -115.9(6) no
S(5) C(6) C(7) C(8) . . . . -0.8(7) no
S(5) C(9) C(8) C(7) . . . . -1.8(9) no
S(6) C(10) C(11) S(7) . . . . -1(1) no
S(6) C(12) S(7) C(11) . . . . -1.6(6) no
S(6) C(12) C(13) S(8) . . . . 30.9(7) no
S(6) C(12) C(13) C(14) . . . . -147.2(6) no
S(7) C(12) S(6) C(10) . . . . 1.1(6) no
S(7) C(12) C(13) S(8) . . . . -148.7(5) no
S(7) C(12) C(13) C(14) . . . . 33(1) no
S(8) Ni(1) S(3) C(4) . . . . -69(2) no
S(8) Ni(1) S(4) C(5) . . . . 175.8(2) no
S(8) Ni(1) S(9) C(14) . . . . 1.1(2) no
S(8) C(13) C(14) S(9) . . . . -2.0(8) no
S(8) C(13) C(14) C(15) . . . . 179.3(5) no
S(9) Ni(1) S(3) C(4) . . . . -176.2(2) no
S(9) Ni(1) S(4) C(5) . . . . 163(6) no
S(9) Ni(1) S(8) C(13) . . . . -1.9(2) no
S(9) C(14) C(13) C(12) . . . . 175.9(5) no
S(9) C(14) C(15) S(10) . . . . -82.6(6) no
S(9) C(14) C(15) C(16) . . . . 90.9(8) no
S(10) C(15) C(14) C(13) . . . . 96.1(7) no
S(10) C(15) C(16) C(17) . . . . -1.8(8) no
S(10) C(18) C(17) C(16) . . . . -0(1) no
S(11) C(19) C(20) S(12) . . . . 0(1) no
S(11) C(21) S(12) C(20) . . . . 1.6(5) no
S(11) C(21) C(22) S(13) . . . . -146.4(4) no
S(11) C(21) C(22) C(23) . . . . 30.9(9) no
S(12) C(21) S(11) C(19) . . . . -1.5(5) no
S(12) C(21) C(22) S(13) . . . . 33.3(7) no
S(12) C(21) C(22) C(23) . . . . -149.5(6) no
S(13) Ni(2) S(13) C(22) . . . . -149.5(6) no
S(13) Ni(2) S(14) C(23) . . . . 4.9(2) no
S(13) Ni(2) S(14) C(23) . . . . 175.1(2) no
S(13) C(22) C(23) S(14) . . . . 1.0(8) no
S(13) C(22) C(23) C(24) . . . . -174.7(5) no
S(14) Ni(2) S(13) C(22) . . . . -4.5(2) no
S(14) Ni(2) S(13) C(22) . . . . -175.5(2) no
S(14) Ni(2) S(14) C(23) . . . . -175.5(2) no
S(14) C(23) C(22) C(21) . . . . -176.2(5) no
S(14) C(23) C(24) S(15) . . . . -109.2(5) no
S(14) C(23) C(24) C(25) . . . . 63.3(8) no
S(15) C(24) C(23) C(22) . . . . 66.7(8) no
S(15) C(24) C(25) C(26) . . . . -1.3(7) no
S(15) C(27) C(26) C(25) . . . . 0(1) no
N(2) C(37) C(36) C(38) . . . . -1.6(9) no
N(2) C(37) C(41) C(38) . . . . -51.4(7) no
N(2) C(37) C(41) C(39) . . . . 95(1) no
N(2) C(37) C(41) C(40) . . . . 45.8(7) no
N(2) C(37) C(36) C(38) . . . . 1.6(9) no
N(2) C(37) C(41) C(38) . . . . 51.4(7) no
N(2) C(37) C(41) C(39) . . . . -95(1) no
N(2) C(37) C(41) C(40) . . . . -45.8(7) no
N(2) C(38) C(36) C(37) . . . . 1.6(9) no
N(2) C(38) C(40) C(39) . . . . -91(2) no
N(2) C(38) C(40) C(41) . . . . -41.1(7) no
N(2) C(38) C(41) C(37) . . . . -51.6(7) no
N(2) C(38) C(41) C(39) . . . . 93(2) no
N(2) C(38) C(41) C(40) . . . . 39.1(7) no
N(2) C(38) C(36) C(37) . . . . -1.6(9) no
N(2) C(38) C(40) C(39) . . . . 91(2) no
N(2) C(38) C(40) C(41) . . . . 41.1(7) no
N(2) C(38) C(41) C(37) . . . . 51.6(7) no
N(2) C(38) C(41) C(39) . . . . -93(2) no
N(2) C(38) C(41) C(40) . . . . -39.1(7) no
N(2) C(40) C(38) C(36) . . . . -85(1) no
N(2) C(40) C(38) C(41) . . . . 41.3(7) no
N(2) C(40) C(39) C(41) . . . . 3.6(9) no
N(2) C(40) C(41) C(37) . . . . 49.7(7) no
N(2) C(40) C(41) C(38) . . . . -42.1(7) no
N(2) C(40) C(41) C(39) . . . . -176(1) no
N(2) C(40) C(38) C(36) . . . . 85(1) no
N(2) C(40) C(38) C(41) . . . . -41.3(7) no
N(2) C(40) C(39) C(41) . . . . -3.6(9) no
N(2) C(40) C(41) C(37) . . . . -49.7(7) no
N(2) C(40) C(41) C(38) . . . . 42.1(7) no
N(2) C(40) C(41) C(39) . . . . 176(1) no
N(2) C(41) C(37) C(36) . . . . 82(1) no
N(2) C(41) C(38) C(36) . . . . -82(1) no
N(2) C(41) C(38) C(40) . . . . 41.2(7) no
N(2) C(41) C(39) C(40) . . . . -3.5(9) no
N(2) C(41) C(40) C(38) . . . . -44.2(8) no
N(2) C(41) C(40) C(39) . . . . 176(1) no
N(2) C(41) C(37) C(36) . . . . -82(1) no
N(2) C(41) C(38) C(36) . . . . 82(1) no
N(2) C(41) C(38) C(40) . . . . -41.2(7) no
N(2) C(41) C(39) C(40) . . . . 3.5(9) no
N(2) C(41) C(40) C(38) . . . . 44.2(8) no
N(2) C(41) C(40) C(39) . . . . -176(1) no
C(1) S(1) C(3) C(4) . . . . 174.6(6) no
C(1) C(2) S(2) C(3) . . . . 1.5(8) no
C(2) S(2) C(3) C(4) . . . . -175.8(5) no
C(2) C(1) S(1) C(3) . . . . 1.3(7) no
C(3) C(4) C(5) C(6) . . . . 10(1) no
C(4) C(5) C(6) C(7) . . . . 69.3(9) no
C(5) C(6) S(5) C(9) . . . . -175.7(5) no
C(5) C(6) C(7) C(8) . . . . 174.3(6) no
C(6) S(5) C(9) C(8) . . . . 1.0(7) no
C(6) C(7) C(8) C(9) . . . . 1.7(9) no
C(7) C(6) S(5) C(9) . . . . -0.1(5) no
C(10) S(6) C(12) C(13) . . . . -178.5(6) no
C(10) C(11) S(7) C(12) . . . . 1.5(9) no
C(11) S(7) C(12) C(13) . . . . 178.0(6) no
C(11) C(10) S(6) C(12) . . . . -0.1(8) no
C(12) C(13) C(14) C(15) . . . . -3(1) no
C(13) C(14) C(15) C(16) . . . . -90.4(9) no
C(14) C(15) S(10) C(18) . . . . 176.0(6) no
C(14) C(15) C(16) C(17) . . . . -175.8(7) no
C(15) S(10) C(18) C(17) . . . . -0.7(7) no
C(15) C(16) C(17) C(18) . . . . 1(1) no
C(16) C(15) S(10) C(18) . . . . 1.4(6) no
C(19) S(11) C(21) C(22) . . . . 178.2(6) no
C(19) C(20) S(12) C(21) . . . . -1.1(8) no
C(20) S(12) C(21) C(22) . . . . -178.1(6) no
C(20) C(19) S(11) C(21) . . . . 0.8(7) no
C(21) C(22) C(23) C(24) . . . . 8(1) no
C(22) C(23) C(24) C(25) . . . . -120.8(8) no
C(23) C(24) S(15) C(27) . . . . 174.9(5) no
C(23) C(24) C(25) C(26) . . . . -174.1(6) no
C(24) S(15) C(27) C(26) . . . . -1.0(7) no
C(24) C(25) C(26) C(27) . . . . 1(1) no
C(25) C(24) S(15) C(27) . . . . 1.3(6) no
C(28) N(1) C(30) C(31) . . . . -50(1) no
C(28) N(1) C(32) C(33) . . . . -176.7(7) no
C(28) N(1) C(34) C(35) . . . . 62(1) no
C(29) C(28) N(1) C(30) . . . . -61.6(9) no
C(29) C(28) N(1) C(32) . . . . -178.2(7) no
C(29) C(28) N(1) C(34) . . . . 58.9(9) no
C(30) N(1) C(32) C(33) . . . . 65.9(9) no
C(30) N(1) C(34) C(35) . . . . -176.4(9) no
C(31) C(30) N(1) C(32) . . . . 66(1) no
C(31) C(30) N(1) C(34) . . . . -174.1(9) no
C(32) N(1) C(34) C(35) . . . . -58(1) no
C(33) C(32) N(1) C(34) . . . . -52(1) no
C(36) C(37) N(2) C(37) . . . . -52(1) no
C(36) C(37) N(2) C(38) . . . . 1.7(9) no
C(36) C(37) N(2) C(38) . . . . -178.3(9) no
C(36) C(37) N(2) C(40) . . . . -118(1) no
C(36) C(37) N(2) C(40) . . . . 62(1) no
C(36) C(37) N(2) C(41) . . . . -57(1) no
C(36) C(37) N(2) C(41) . . . . 123(1) no
C(36) C(37) C(41) C(38) . . . . -133(1) no
C(36) C(37) C(41) C(39) . . . . 13(2) no
C(36) C(37) C(41) C(40) . . . . -36(2) no
C(36) C(38) N(2) C(37) . . . . -1.6(9) no
C(36) C(38) N(2) C(37) . . . . 178.4(9) no
C(36) C(38) N(2) C(38) . . . . 178.4(9) no
C(36) C(38) N(2) C(40) . . . . 66(1) no
C(36) C(38) N(2) C(40) . . . . -114(1) no
C(36) C(38) N(2) C(41) . . . . 120(1) no
C(36) C(38) N(2) C(41) . . . . -60(1) no
C(36) C(38) C(40) C(39) . . . . -5(2) no
C(36) C(38) C(40) C(41) . . . . 44(1) no
C(36) C(38) C(41) C(37) . . . . -133(1) no
C(36) C(38) C(41) C(39) . . . . 11(2) no
C(36) C(38) C(41) C(40) . . . . -43(2) no
C(37) N(2) C(37) C(41) . . . . -43(2) no
C(37) N(2) C(38) C(40) . . . . 112.5(8) no
C(37) N(2) C(38) C(41) . . . . -121.7(9) no
C(37) N(2) C(38) C(40) . . . . 67.5(8) no
C(37) N(2) C(38) C(41) . . . . -58.3(9) no
C(37) N(2) C(40) C(38) . . . . -109.7(9) no
C(37) N(2) C(40) C(39) . . . . 119(1) no
C(37) N(2) C(40) C(41) . . . . 122.4(9) no
C(37) N(2) C(40) C(38) . . . . -70.3(9) no
C(37) N(2) C(40) C(39) . . . . 61(1) no
C(37) N(2) C(40) C(41) . . . . 57.6(9) no
C(37) N(2) C(41) C(38) . . . . 66.0(9) no
C(37) N(2) C(41) C(39) . . . . -59(1) no
C(37) N(2) C(41) C(40) . . . . -62.9(9) no
C(37) N(2) C(41) C(38) . . . . 114.0(9) no
C(37) N(2) C(41) C(39) . . . . -121(1) no
C(37) N(2) C(41) C(40) . . . . -117.1(9) no
C(37) C(36) C(38) C(40) . . . . -54(1) no
C(37) C(36) C(38) C(41) . . . . 57(1) no
C(37) C(41) N(2) C(38) . . . . 66.0(9) no
C(37) C(41) N(2) C(38) . . . . -114.0(9) no
C(37) C(41) N(2) C(40) . . . . -62.9(9) no
C(37) C(41) N(2) C(40) . . . . 117.1(9) no
C(37) C(41) N(2) C(41) . . . . 117.1(9) no
C(37) C(41) C(38) C(40) . . . . 10(1) no
C(37) C(41) C(39) C(40) . . . . -63(1) no
C(37) C(41) C(40) C(38) . . . . -6(1) no
C(37) C(41) C(40) C(39) . . . . 134(1) no
C(38) N(2) C(37) C(41) . . . . -121.2(9) no
C(38) N(2) C(37) C(41) . . . . -58.8(9) no
C(38) N(2) C(38) C(40) . . . . -58.8(9) no
C(38) N(2) C(38) C(41) . . . . -58.8(9) no
C(38) N(2) C(40) C(39) . . . . 48(1) no
C(38) N(2) C(40) C(41) . . . . 52(1) no
C(38) N(2) C(40) C(39) . . . . 132(1) no
C(38) N(2) C(40) C(41) . . . . 128(1) no
C(38) N(2) C(41) C(39) . . . . -125(1) no
C(38) N(2) C(41) C(40) . . . . -128.9(9) no
C(38) N(2) C(41) C(39) . . . . -55(1) no
C(38) N(2) C(41) C(40) . . . . -51.1(9) no
C(38) C(36) C(37) C(41) . . . . 55(1) no
C(38) C(40) N(2) C(40) . . . . 55(1) no
C(38) C(40) N(2) C(41) . . . . 52(1) no
C(38) C(40) N(2) C(41) . . . . -128(1) no
C(38) C(40) C(39) C(41) . . . . 65(2) no
C(38) C(40) C(41) C(39) . . . . -140(1) no
C(38) C(41) N(2) C(40) . . . . 128.9(9) no
C(38) C(41) N(2) C(40) . . . . -51.1(9) no
C(38) C(41) N(2) C(41) . . . . -51.1(9) no
C(38) C(41) C(39) C(40) . . . . -70(2) no
C(38) C(41) C(40) C(39) . . . . 134(1) no
C(39) C(40) N(2) C(40) . . . . 134(1) no
C(39) C(40) N(2) C(41) . . . . -3.6(9) no
C(39) C(40) N(2) C(41) . . . . 176.4(9) no
C(39) C(40) C(38) C(41) . . . . 132(2) no
C(39) C(41) N(2) C(40) . . . . 4(1) no
C(39) C(41) N(2) C(40) . . . . -176(1) no
C(39) C(41) N(2) C(41) . . . . -176(1) no
C(39) C(41) C(38) C(40) . . . . 134(2) no
C(40) N(2) C(37) C(41) . . . . 119.1(9) no
C(40) N(2) C(37) C(41) . . . . 60.9(9) no
C(40) N(2) C(38) C(41) . . . . -54(1) no
C(40) N(2) C(38) C(41) . . . . -126(1) no
C(40) N(2) C(40) C(41) . . . . -126(1) no
C(40) C(38) N(2) C(41) . . . . -54(1) no
C(40) C(38) N(2) C(41) . . . . 126(1) no
C(40) C(41) N(2) C(41) . . . . 126(1) no
